data_4302871
loop_
_publ_author_name
'Jiong-Peng Zhao'
'Bo-Wen Hu'
'Qian Yang'
'Tong-Liang Hu'
'Xian-He Bu'

_publ_section_title
;
Single-Crystal-to-Single-Crystal Transformation in Unusual
Three-Dimensional Manganese(II) Frameworks Exhibiting Unprecedented
Topology and Homospin Ferrimagnet
;
_journal_name_full 'Inorganic Chemistry'
_journal_page_first 7111
_journal_page_last 7116
_journal_paper_doi 10.1021/ic900893m
_journal_volume 48
_journal_year 2009
_chemical_formula_sum 'C14 H20 Mn3 N2 O16'
_chemical_formula_weight 637.14
_chemical_name_systematic
; 
 ? 
;
_space_group_IT_number 15
_symmetry_cell_setting monoclinic
_symmetry_space_group_name_Hall '-C 2yc'
_symmetry_space_group_name_H-M 'C 1 2/c 1'
_atom_sites_solution_hydrogens geom
_atom_sites_solution_primary direct
_atom_sites_solution_secondary difmap
_audit_creation_method SHELXL-97
_cell_angle_alpha 90.00
_cell_angle_beta 95.96(3)
_cell_angle_gamma 90.00
_cell_formula_units_Z 4
_cell_length_a 17.334(3)
_cell_length_b 11.183(2)
_cell_length_c 11.418(2)
_cell_measurement_reflns_used 9959
_cell_measurement_temperature 293(2)
_cell_measurement_theta_max 27.5
_cell_measurement_theta_min 3.1
_cell_volume 2201.4(7)
_computing_cell_refinement 'Bruker XSCANS'
_computing_data_collection 'Bruker XSCANS'
_computing_data_reduction 'Bruker SHELXTL'
_computing_molecular_graphics 'Bruker SHELXTL'
_computing_publication_material 'Bruker SHELXTL'
_computing_structure_refinement 'SHELXL-97 (Sheldrick, 1997)'
_computing_structure_solution 'SHELXS-97 (Sheldrick, 1990)'
_diffrn_ambient_temperature 293(2)
_diffrn_measured_fraction_theta_full 0.995
_diffrn_measured_fraction_theta_max 0.995
_diffrn_measurement_device_type 'Bruker P4'
_diffrn_measurement_method '\w scans'
_diffrn_radiation_monochromator graphite
_diffrn_radiation_source 'fine-focus sealed tube'
_diffrn_radiation_type MoK\a
_diffrn_radiation_wavelength 0.71073
_diffrn_reflns_av_R_equivalents 0.0407
_diffrn_reflns_av_sigmaI/netI 0.0302
_diffrn_reflns_limit_h_max 20
_diffrn_reflns_limit_h_min -20
_diffrn_reflns_limit_k_max 13
_diffrn_reflns_limit_k_min -13
_diffrn_reflns_limit_l_max 13
_diffrn_reflns_limit_l_min -13
_diffrn_reflns_number 9212
_diffrn_reflns_theta_full 25.00
_diffrn_reflns_theta_max 25.00
_diffrn_reflns_theta_min 3.59
_exptl_absorpt_coefficient_mu 1.779
_exptl_absorpt_correction_type none
_exptl_crystal_colour YELOOW
_exptl_crystal_density_diffrn 1.922
_exptl_crystal_density_method 'not measured'
_exptl_crystal_description BLOCK
_exptl_crystal_F_000 1284
_exptl_crystal_size_max 0.32
_exptl_crystal_size_mid 0.20
_exptl_crystal_size_min 0.20
_refine_diff_density_max 0.350
_refine_diff_density_min -0.324
_refine_diff_density_rms 0.060
_refine_ls_extinction_method none
_refine_ls_goodness_of_fit_ref 1.129
_refine_ls_hydrogen_treatment mixed
_refine_ls_matrix_type full
_refine_ls_number_parameters 183
_refine_ls_number_reflns 1932
_refine_ls_number_restraints 0
_refine_ls_restrained_S_all 1.129
_refine_ls_R_factor_all 0.0470
_refine_ls_R_factor_gt 0.0360
_refine_ls_shift/su_max 0.000
_refine_ls_shift/su_mean 0.000
_refine_ls_structure_factor_coef Fsqd
_refine_ls_weighting_details 'calc w=1/[\s^2^(Fo^2^)+(0.0242P)^2^+4.0341P] where P=(Fo^2^+2Fc^2^)/3'
_refine_ls_weighting_scheme calc
_refine_ls_wR_factor_gt 0.0677
_refine_ls_wR_factor_ref 0.0711
_reflns_number_gt 1667
_reflns_number_total 1932
_reflns_threshold_expression >2sigma(I)
_cod_data_source_file ic900893m_si_002_2.cif
_cod_data_source_block 2
_cod_depositor_comments
;
The following automatic conversions were performed:
'_symmetry_cell_setting' value 'Monoclinic' changed to 'monoclinic'
according to '/home/saulius/struct/CIF-dictionaries/cif_core.dic'
dictionary named 'cif_core.dic' version 2.4.1 from 2010-06-29.

Automatic conversion script
Id: cif_fix_enum 1527 2010-12-29 10:47:43Z saulius 
;
_cod_database_code 4302871

loop_
_symmetry_equiv_pos_as_xyz
'x, y, z'
'-x, y, -z+1/2'
'x+1/2, y+1/2, z'
'-x+1/2, y+1/2, -z+1/2'
'-x, -y, -z'
'x, -y, z-1/2'
'-x+1/2, -y+1/2, -z'
'x+1/2, -y+1/2, z-1/2'

loop_
_atom_site_label
_atom_site_type_symbol
_atom_site_fract_x
_atom_site_fract_y
_atom_site_fract_z
_atom_site_U_iso_or_equiv
_atom_site_adp_type
_atom_site_occupancy
_atom_site_symmetry_multiplicity
_atom_site_calc_flag
_atom_site_refinement_flags
_atom_site_disorder_assembly
_atom_site_disorder_group
Mn1 Mn 0.0000 0.62974(6) 0.7500 0.02329(18) Uani 1 2 d S . .
Mn2 Mn 0.08880(3) 0.45209(4) 1.01489(4) 0.02564(15) Uani 1 1 d . . .
O1 O 0.19748(13) 0.5493(2) 1.0249(2) 0.0385(6) Uani 1 1 d . . .
O1W O 0.4316(4) 0.3856(7) 0.5389(5) 0.279(5) Uani 1 1 d . . .
H1WB H 0.4595 0.3797 0.4821 0.335 Uiso 1 1 d R . .
H1WA H 0.4210 0.3482 0.6001 0.335 Uiso 1 1 d R . .
O2 O 0.35702(13) 0.2148(2) 0.91996(19) 0.0364(6) Uani 1 1 d . . .
O2W O 0.5220(3) 0.6367(3) 0.8710(3) 0.1153(15) Uani 1 1 d . . .
H2WA H 0.5500 0.6991 0.8810 0.138 Uiso 1 1 d R . .
H2WB H 0.5085 0.6545 0.7994 0.138 Uiso 0.50 1 d PR . .
H2WC H 0.5706 0.6373 0.8919 0.138 Uiso 0.50 1 d PR . .
O3 O 0.41577(13) 0.2739(2) 0.76362(18) 0.0346(5) Uani 1 1 d . . .
O4 O 0.10275(15) 0.3597(2) 0.84929(19) 0.0439(6) Uani 1 1 d . . .
O5 O 0.02493(13) 0.6057(2) 0.93965(19) 0.0263(5) Uani 1 1 d . . .
H6 H 0.040(2) 0.661(3) 0.961(3) 0.037(13) Uiso 1 1 d . . .
O6 O 0.08565(12) 0.49145(19) 0.70331(17) 0.0304(5) Uani 1 1 d . . .
N1 N 0.24296(15) 0.5320(2) 0.9388(2) 0.0307(6) Uani 1 1 d . . .
C1 C 0.37074(17) 0.2889(3) 0.8421(3) 0.0266(7) Uani 1 1 d . . .
C2 C 0.32834(18) 0.4073(3) 0.8435(3) 0.0272(7) Uani 1 1 d . . .
C3 C 0.28078(18) 0.4272(3) 0.9318(3) 0.0299(7) Uani 1 1 d . . .
H1 H 0.2723(17) 0.368(3) 0.992(3) 0.028(8) Uiso 1 1 d . . .
C4 C 0.2510(2) 0.6205(3) 0.8603(3) 0.0380(8) Uani 1 1 d . . .
H4 H 0.2224(19) 0.690(3) 0.875(3) 0.037(9) Uiso 1 1 d . . .
C5 C 0.2967(2) 0.6033(3) 0.7709(3) 0.0410(9) Uani 1 1 d . . .
H3 H 0.3004(19) 0.670(3) 0.713(3) 0.042(10) Uiso 1 1 d . . .
C6 C 0.3356(2) 0.4969(3) 0.7615(3) 0.0358(8) Uani 1 1 d . . .
H2 H 0.3692(19) 0.483(3) 0.700(3) 0.038(9) Uiso 1 1 d . . .
C7 C 0.1054(2) 0.3931(3) 0.7454(3) 0.0375(8) Uani 1 1 d . . .
H5 H 0.119(2) 0.327(4) 0.690(3) 0.061(12) Uiso 1 1 d . . .

loop_
_atom_site_aniso_label
_atom_site_aniso_U_11
_atom_site_aniso_U_22
_atom_site_aniso_U_33
_atom_site_aniso_U_23
_atom_site_aniso_U_13
_atom_site_aniso_U_12
Mn1 0.0265(4) 0.0246(4) 0.0203(3) 0.000 0.0097(3) 0.000
Mn2 0.0275(3) 0.0281(3) 0.0231(3) 0.0034(2) 0.01088(19) 0.0053(2)
O1 0.0331(13) 0.0407(14) 0.0454(14) -0.0076(11) 0.0212(11) 0.0026(11)
O1W 0.318(9) 0.407(11) 0.134(5) 0.140(6) 0.127(6) 0.266(9)
O2 0.0438(14) 0.0315(13) 0.0367(13) 0.0103(11) 0.0172(11) 0.0127(11)
O2W 0.143(4) 0.100(3) 0.107(3) -0.010(2) 0.030(3) -0.050(3)
O3 0.0382(13) 0.0341(13) 0.0347(12) 0.0051(10) 0.0195(11) 0.0096(10)
O4 0.0711(18) 0.0377(14) 0.0245(12) 0.0039(11) 0.0123(12) 0.0153(12)
O5 0.0315(13) 0.0257(14) 0.0226(12) 0.0016(10) 0.0069(9) -0.0007(11)
O6 0.0364(13) 0.0305(13) 0.0264(12) 0.0040(9) 0.0132(10) 0.0062(10)
N1 0.0264(14) 0.0319(16) 0.0351(15) -0.0024(12) 0.0085(12) 0.0013(12)
C1 0.0246(17) 0.0285(18) 0.0271(17) -0.0013(14) 0.0039(14) 0.0029(13)
C2 0.0269(17) 0.0276(17) 0.0278(17) 0.0024(14) 0.0056(14) 0.0017(13)
C3 0.0316(18) 0.0259(19) 0.0329(18) 0.0035(14) 0.0073(15) 0.0040(14)
C4 0.042(2) 0.029(2) 0.044(2) 0.0043(16) 0.0073(17) 0.0090(16)
C5 0.049(2) 0.034(2) 0.041(2) 0.0116(17) 0.0125(18) 0.0052(17)
C6 0.041(2) 0.0335(19) 0.0348(19) 0.0028(15) 0.0141(16) 0.0039(16)
C7 0.049(2) 0.036(2) 0.0286(19) -0.0059(16) 0.0110(16) 0.0108(17)

loop_
_atom_type_symbol
_atom_type_description
_atom_type_scat_dispersion_real
_atom_type_scat_dispersion_imag
_atom_type_scat_source
C C 0.0033 0.0016 'International Tables Vol C Tables 4.2.6.8 and 6.1.1.4'
H H 0.0000 0.0000 'International Tables Vol C Tables 4.2.6.8 and 6.1.1.4'
N N 0.0061 0.0033 'International Tables Vol C Tables 4.2.6.8 and 6.1.1.4'
O O 0.0106 0.0060 'International Tables Vol C Tables 4.2.6.8 and 6.1.1.4'
Mn Mn 0.3368 0.7283 'International Tables Vol C Tables 4.2.6.8 and 6.1.1.4'

loop_
_geom_angle_atom_site_label_1
_geom_angle_atom_site_label_2
_geom_angle_atom_site_label_3
_geom_angle
_geom_angle_site_symmetry_1
_geom_angle_site_symmetry_3
_geom_angle_publ_flag
O5 Mn1 O5 165.82(14) . 2_556 ?
O5 Mn1 O3 95.54(9) . 4_556 ?
O5 Mn1 O3 94.88(8) 2_556 4_556 ?
O5 Mn1 O3 94.88(8) . 3_455 ?
O5 Mn1 O3 95.54(9) 2_556 3_455 ?
O3 Mn1 O3 85.28(12) 4_556 3_455 ?
O5 Mn1 O6 75.34(9) . 2_556 ?
O5 Mn1 O6 94.76(8) 2_556 2_556 ?
O3 Mn1 O6 170.11(7) 4_556 2_556 ?
O3 Mn1 O6 91.60(8) 3_455 2_556 ?
O5 Mn1 O6 94.76(8) . . ?
O5 Mn1 O6 75.34(9) 2_556 . ?
O3 Mn1 O6 91.60(8) 4_556 . ?
O3 Mn1 O6 170.11(7) 3_455 . ?
O6 Mn1 O6 92.97(11) 2_556 . ?
O1 Mn2 O5 91.64(9) . . ?
O1 Mn2 O2 94.02(9) . 7_557 ?
O5 Mn2 O2 173.58(10) . 7_557 ?
O1 Mn2 O5 159.27(9) . 5_567 ?
O5 Mn2 O5 83.83(9) . 5_567 ?
O2 Mn2 O5 91.90(9) 7_557 5_567 ?
O1 Mn2 O4 96.24(9) . . ?
O5 Mn2 O4 97.42(9) . . ?
O2 Mn2 O4 78.97(8) 7_557 . ?
O5 Mn2 O4 104.39(10) 5_567 . ?
O1 Mn2 O6 85.20(8) . 6_566 ?
O5 Mn2 O6 95.42(8) . 6_566 ?
O2 Mn2 O6 88.07(8) 7_557 6_566 ?
O5 Mn2 O6 75.16(9) 5_567 6_566 ?
O4 Mn2 O6 167.03(8) . 6_566 ?
N1 O1 Mn2 117.69(18) . . ?
H1WB O1W H1WA 141.0 . . ?
C1 O2 Mn2 134.3(2) . 7_557 ?
H2WA O2W H2WB 92.0 . . ?
H2WA O2W H2WC 54.8 . . ?
H2WB O2W H2WC 115.8 . . ?
C1 O3 Mn1 128.0(2) . 3_545 ?
C7 O4 Mn2 134.2(2) . . ?
Mn2 O5 Mn1 122.06(11) . . ?
Mn2 O5 Mn2 96.17(9) . 5_567 ?
Mn1 O5 Mn2 100.46(10) . 5_567 ?
Mn2 O5 H6 113(3) . . ?
Mn1 O5 H6 106(3) . . ?
Mn2 O5 H6 119(3) 5_567 . ?
C7 O6 Mn1 133.2(2) . . ?
C7 O6 Mn2 126.1(2) . 6_565 ?
Mn1 O6 Mn2 96.67(8) . 6_565 ?
O1 N1 C3 119.8(3) . . ?
O1 N1 C4 119.4(3) . . ?
C3 N1 C4 120.8(3) . . ?
O2 C1 O3 126.3(3) . . ?
O2 C1 C2 116.2(3) . . ?
O3 C1 C2 117.4(3) . . ?
C3 C2 C6 118.5(3) . . ?
C3 C2 C1 118.3(3) . . ?
C6 C2 C1 123.2(3) . . ?
N1 C3 C2 120.8(3) . . ?
N1 C3 H1 116.2(18) . . ?
C2 C3 H1 122.9(18) . . ?
N1 C4 C5 119.9(3) . . ?
N1 C4 H4 113.2(19) . . ?
C5 C4 H4 126.9(19) . . ?
C4 C5 C6 120.3(3) . . ?
C4 C5 H3 117.9(19) . . ?
C6 C5 H3 121.8(19) . . ?
C5 C6 C2 119.5(3) . . ?
C5 C6 H2 122(2) . . ?
C2 C6 H2 118(2) . . ?
O6 C7 O4 126.9(3) . . ?
O6 C7 H5 118(2) . . ?
O4 C7 H5 114(2) . . ?

loop_
_geom_bond_atom_site_label_1
_geom_bond_atom_site_label_2
_geom_bond_distance
_geom_bond_site_symmetry_2
_geom_bond_publ_flag
Mn1 O5 2.180(2) . ?
Mn1 O5 2.180(2) 2_556 ?
Mn1 O3 2.191(2) 4_556 ?
Mn1 O3 2.191(2) 3_455 ?
Mn1 O6 2.246(2) 2_556 ?
Mn1 O6 2.246(2) . ?
Mn2 O1 2.168(2) . ?
Mn2 O5 2.172(2) . ?
Mn2 O2 2.185(2) 7_557 ?
Mn2 O5 2.187(2) 5_567 ?
Mn2 O4 2.190(2) . ?
Mn2 O6 2.248(2) 6_566 ?
O1 N1 1.336(3) . ?
O1W H1WB 0.8500 . ?
O1W H1WA 0.8500 . ?
O2 C1 1.256(4) . ?
O2 Mn2 2.185(2) 7_557 ?
O2W H2WA 0.8500 . ?
O2W H2WB 0.8499 . ?
O2W H2WC 0.8500 . ?
O3 C1 1.260(3) . ?
O3 Mn1 2.191(2) 3_545 ?
O4 C7 1.249(4) . ?
O5 Mn2 2.187(2) 5_567 ?
O5 H6 0.70(4) . ?
O6 C7 1.234(4) . ?
O6 Mn2 2.248(2) 6_565 ?
N1 C3 1.349(4) . ?
N1 C4 1.351(4) . ?
C1 C2 1.515(4) . ?
C2 C3 1.385(4) . ?
C2 C6 1.385(4) . ?
C3 H1 0.98(3) . ?
C4 C5 1.369(5) . ?
C4 H4 0.95(3) . ?
C5 C6 1.378(5) . ?
C5 H3 1.00(3) . ?
C6 H2 0.97(3) . ?
C7 H5 1.02(4) . ?

loop_
_geom_hbond_atom_site_label_D
_geom_hbond_atom_site_label_H
_geom_hbond_atom_site_label_A
_geom_hbond_distance_DH
_geom_hbond_distance_HA
_geom_hbond_distance_DA
_geom_hbond_angle_DHA
_geom_hbond_site_symmetry_A
O2W H2WB O2W 0.85 1.97 2.788(8) 160.6 2_656
O2W H2WA O4 0.85 2.06 2.882(4) 161.2 3
O1W H1WA O3 0.85 2.05 2.892(5) 168.3 .
O1W H1WB O2W 0.85 1.76 2.612(6) 176.2 6_565

loop_
_geom_torsion_atom_site_label_1
_geom_torsion_atom_site_label_2
_geom_torsion_atom_site_label_3
_geom_torsion_atom_site_label_4
_geom_torsion
_geom_torsion_site_symmetry_1
_geom_torsion_site_symmetry_2
_geom_torsion_site_symmetry_3
_geom_torsion_site_symmetry_4
_geom_torsion_publ_flag
O5 Mn2 O1 N1 -98.2(2) . . . . ?
O2 Mn2 O1 N1 78.8(2) 7_557 . . . ?
O5 Mn2 O1 N1 -175.0(2) 5_567 . . . ?
O4 Mn2 O1 N1 -0.5(2) . . . . ?
O6 Mn2 O1 N1 166.5(2) 6_566 . . . ?
O1 Mn2 O4 C7 -65.7(3) . . . . ?
O5 Mn2 O4 C7 26.8(4) . . . . ?
O2 Mn2 O4 C7 -158.6(4) 7_557 . . . ?
O5 Mn2 O4 C7 112.2(3) 5_567 . . . ?
O6 Mn2 O4 C7 -161.4(4) 6_566 . . . ?
O1 Mn2 O5 Mn1 93.82(13) . . . . ?
O2 Mn2 O5 Mn1 -58.1(8) 7_557 . . . ?
O5 Mn2 O5 Mn1 -106.45(16) 5_567 . . . ?
O4 Mn2 O5 Mn1 -2.68(14) . . . . ?
O6 Mn2 O5 Mn1 179.15(12) 6_566 . . . ?
O1 Mn2 O5 Mn2 -159.72(9) . . . 5_567 ?
O2 Mn2 O5 Mn2 48.4(8) 7_557 . . 5_567 ?
O5 Mn2 O5 Mn2 0.0 5_567 . . 5_567 ?
O4 Mn2 O5 Mn2 103.77(10) . . . 5_567 ?
O6 Mn2 O5 Mn2 -74.40(9) 6_566 . . 5_567 ?
O5 Mn1 O5 Mn2 30.40(11) 2_556 . . . ?
O3 Mn1 O5 Mn2 -106.71(13) 4_556 . . . ?
O3 Mn1 O5 Mn2 167.58(13) 3_455 . . . ?
O6 Mn1 O5 Mn2 77.19(13) 2_556 . . . ?
O6 Mn1 O5 Mn2 -14.63(13) . . . . ?
O5 Mn1 O5 Mn2 -73.76(8) 2_556 . . 5_567 ?
O3 Mn1 O5 Mn2 149.12(9) 4_556 . . 5_567 ?
O3 Mn1 O5 Mn2 63.41(10) 3_455 . . 5_567 ?
O6 Mn1 O5 Mn2 -26.97(9) 2_556 . . 5_567 ?
O6 Mn1 O5 Mn2 -118.80(9) . . . 5_567 ?
O5 Mn1 O6 C7 38.1(3) . . . . ?
O5 Mn1 O6 C7 -131.6(3) 2_556 . . . ?
O3 Mn1 O6 C7 133.8(3) 4_556 . . . ?
O3 Mn1 O6 C7 -154.8(5) 3_455 . . . ?
O6 Mn1 O6 C7 -37.4(3) 2_556 . . . ?
O5 Mn1 O6 Mn2 -164.42(9) . . . 6_565 ?
O5 Mn1 O6 Mn2 25.91(8) 2_556 . . 6_565 ?
O3 Mn1 O6 Mn2 -68.72(9) 4_556 . . 6_565 ?
O3 Mn1 O6 Mn2 2.7(5) 3_455 . . 6_565 ?
O6 Mn1 O6 Mn2 120.05(10) 2_556 . . 6_565 ?
Mn2 O1 N1 C3 -71.4(3) . . . . ?
Mn2 O1 N1 C4 109.1(3) . . . . ?
Mn2 O2 C1 O3 13.1(5) 7_557 . . . ?
Mn2 O2 C1 C2 -167.3(2) 7_557 . . . ?
Mn1 O3 C1 O2 -11.0(5) 3_545 . . . ?
Mn1 O3 C1 C2 169.33(19) 3_545 . . . ?
O2 C1 C2 C3 2.6(4) . . . . ?
O3 C1 C2 C3 -177.7(3) . . . . ?
O2 C1 C2 C6 -178.1(3) . . . . ?
O3 C1 C2 C6 1.6(5) . . . . ?
O1 N1 C3 C2 -179.9(3) . . . . ?
C4 N1 C3 C2 -0.4(5) . . . . ?
C6 C2 C3 N1 -0.8(5) . . . . ?
C1 C2 C3 N1 178.5(3) . . . . ?
O1 N1 C4 C5 -179.2(3) . . . . ?
C3 N1 C4 C5 1.3(5) . . . . ?
N1 C4 C5 C6 -1.0(6) . . . . ?
C4 C5 C6 C2 -0.3(6) . . . . ?
C3 C2 C6 C5 1.1(5) . . . . ?
C1 C2 C6 C5 -178.1(3) . . . . ?
Mn1 O6 C7 O4 -26.8(6) . . . . ?
Mn2 O6 C7 O4 -178.7(3) 6_565 . . . ?
Mn2 O4 C7 O6 -15.0(6) . . . . ?
